data_4021803
loop_
_publ_author_name
'Fanlong Zeng'
'Zhengkun Yu'

_publ_section_title
;
 Pyridyl-Supported Pyrazolyl-N-Heterocyclic Carbene Ligands and the
 Catalytic Activity of Their Palladium Complexes in Suzuki-Miyaura Reactions
;
_journal_name_full 'Journal of Organic Chemistry'
_journal_page_first 5274
_journal_page_last 5281
_journal_paper_doi 10.1021/jo060795d
_journal_volume 71
_journal_year 2006
_chemical_formula_sum 'C20 H27 B Cl F4 N5 Pd'
_chemical_formula_weight 566.13
_chemical_name_systematic
; 
 ? 
;
_space_group_IT_number 2
_symmetry_cell_setting triclinic
_symmetry_space_group_name_Hall '-P 1'
_symmetry_space_group_name_H-M 'P -1'
_atom_sites_solution_hydrogens geom
_atom_sites_solution_primary direct
_atom_sites_solution_secondary difmap
_audit_creation_method SHELXL-97
_cell_angle_alpha 67.405(2)
_cell_angle_beta 74.981(2)
_cell_angle_gamma 75.348(2)
_cell_formula_units_Z 8
_cell_length_a 13.5919(14)
_cell_length_b 19.444(2)
_cell_length_c 20.692(2)
_cell_measurement_reflns_used 2528
_cell_measurement_temperature 293(2)
_cell_measurement_theta_max 38.189
_cell_measurement_theta_min 4.371
_cell_volume 4803.6(9)
_computing_cell_refinement 'Bruker SMART'
_computing_data_collection 'Bruker SMART'
_computing_data_reduction 'Bruker SHELXTL'
_computing_molecular_graphics 'Bruker SHELXTL'
_computing_publication_material 'Bruker SHELXTL'
_computing_structure_refinement 'SHELXL-97 (Sheldrick, 1997)'
_computing_structure_solution 'SHELXS-97 (Sheldrick, 1990)'
_diffrn_ambient_temperature 293(2)
_diffrn_measured_fraction_theta_full 0.985
_diffrn_measured_fraction_theta_max 0.985
_diffrn_measurement_device_type 'CCD area detector'
_diffrn_measurement_method 'phi and omega scans'
_diffrn_radiation_monochromator graphite
_diffrn_radiation_source 'fine-focus sealed tube'
_diffrn_radiation_type MoK\a
_diffrn_radiation_wavelength 0.71073
_diffrn_reflns_av_R_equivalents 0.0919
_diffrn_reflns_av_sigmaI/netI 0.1786
_diffrn_reflns_limit_h_max 11
_diffrn_reflns_limit_h_min -16
_diffrn_reflns_limit_k_max 23
_diffrn_reflns_limit_k_min -23
_diffrn_reflns_limit_l_max 25
_diffrn_reflns_limit_l_min -24
_diffrn_reflns_number 25550
_diffrn_reflns_theta_full 25.50
_diffrn_reflns_theta_max 25.50
_diffrn_reflns_theta_min 1.57
_exptl_absorpt_coefficient_mu 0.932
_exptl_absorpt_correction_T_max 1.00000
_exptl_absorpt_correction_T_min 0.82788
_exptl_absorpt_correction_type empirical
_exptl_crystal_colour yellow
_exptl_crystal_density_diffrn 1.566
_exptl_crystal_density_method 'not measured'
_exptl_crystal_F_000 2288
_exptl_crystal_size_max 0.309
_exptl_crystal_size_mid 0.196
_exptl_crystal_size_min 0.082
_refine_diff_density_max 0.712
_refine_diff_density_min -0.456
_refine_diff_density_rms 0.097
_refine_ls_extinction_method none
_refine_ls_goodness_of_fit_ref 0.880
_refine_ls_hydrogen_treatment constr
_refine_ls_matrix_type full
_refine_ls_number_parameters 1152
_refine_ls_number_reflns 17605
_refine_ls_number_restraints 25
_refine_ls_restrained_S_all 0.884
_refine_ls_R_factor_all 0.1714
_refine_ls_R_factor_gt 0.0700
_refine_ls_shift/su_max 0.035
_refine_ls_shift/su_mean 0.002
_refine_ls_structure_factor_coef Fsqd
_refine_ls_weighting_details 'calc w=1/[\s^2^(Fo^2^)+(0.0574P)^2^+0.0000P] where P=(Fo^2^+2Fc^2^)/3'
_refine_ls_weighting_scheme calc
_refine_ls_wR_factor_gt 0.1729
_refine_ls_wR_factor_ref 0.1981
_reflns_number_gt 5843
_reflns_number_total 17605
_reflns_threshold_expression >2sigma(I)
_cod_data_source_file jo060795dsi20060414_122728_2.cif
_cod_depositor_comments
;
The following automatic conversions were performed:
'_symmetry_cell_setting' value 'Triclinic' changed to 'triclinic'
according to '/home/saulius/struct/CIF-dictionaries/cif_core.dic'
dictionary named 'cif_core.dic' version 2.4.1 from 2010-06-29.

Automatic conversion script
Id: cif_fix_enum 1527 2010-12-29 10:47:43Z saulius 
;
_cod_database_code 4021803

loop_
_symmetry_equiv_pos_as_xyz
'x, y, z'
'-x, -y, -z'

loop_
_atom_site_label
_atom_site_type_symbol
_atom_site_fract_x
_atom_site_fract_y
_atom_site_fract_z
_atom_site_U_iso_or_equiv
_atom_site_adp_type
_atom_site_occupancy
_atom_site_symmetry_multiplicity
_atom_site_calc_flag
_atom_site_refinement_flags
Pd1 Pd 0.94460(7) 0.56087(5) 0.04813(4) 0.0826(3) Uani 1 1 d .
Pd2 Pd 0.64996(6) 0.68093(5) 0.12404(4) 0.0760(3) Uani 1 1 d .
Pd3 Pd 0.85973(6) 0.84276(5) 0.36230(4) 0.0759(3) Uani 1 1 d .
Pd4 Pd 0.55625(6) 0.94098(5) 0.45141(4) 0.0740(3) Uani 1 1 d .
Cl1 Cl 1.0997(2) 0.5579(2) 0.07370(18) 0.1168(12) Uani 1 1 d .
Cl2 Cl 0.7548(2) 0.59305(18) 0.19674(17) 0.1062(10) Uani 1 1 d .
Cl3 Cl 0.7540(2) 0.77300(19) 0.45576(16) 0.1092(11) Uani 1 1 d .
Cl4 Cl 0.4027(2) 0.91083(17) 0.45576(17) 0.1011(10) Uani 1 1 d .
F1 F 0.9669(11) 0.8894(8) 0.7239(6) 0.136(7) Uani 1 1 d .
F2 F 1.0431(10) 0.8073(7) 0.6921(10) 0.189(9) Uani 1 1 d .
F3 F 0.9666(8) 0.8965(7) 0.6200(5) 0.111(5) Uani 1 1 d .
F4 F 0.8861(8) 0.8152(7) 0.7064(5) 0.122(6) Uani 1 1 d .
F5 F 0.8028(7) 0.1282(6) 0.0555(5) 0.163(3) Uani 1 1 d .
F6 F 0.9655(6) 0.0948(5) 0.0091(7) 0.120(6) Uani 1 1 d .
F7 F 0.8393(6) 0.0448(5) 0.0047(4) 0.151(3) Uani 1 1 d .
F8 F 0.8509(8) 0.1640(5) -0.0582(5) 0.195(4) Uani 1 1 d .
F9 F 0.3464(9) 0.9582(11) 0.1079(7) 0.136(6) Uani 0.60 1 d P
F10 F 0.4047(15) 0.8662(10) 0.1511(8) 0.179(8) Uani 1 1 d .
F11 F 0.4998(6) 0.9476(5) 0.1198(4) 0.158(3) Uani 1 1 d .
F12 F 0.3997(8) 0.9050(6) 0.2205(5) 0.185(4) Uani 1 1 d .
F13 F 0.468(2) 0.3419(16) 0.1905(12) 0.160(11) Uani 0.70 1 d P
F14 F 0.5538(17) 0.3604(15) 0.0921(13) 0.113(14) Uani 0.70 1 d P
F15 F 0.468(2) 0.2706(15) 0.1705(14) 0.129(12) Uani 0.50 1 d P
F16 F 0.6006(14) 0.2985(8) 0.1918(9) 0.137(7) Uani 1 1 d .
F9' F 0.3493(16) 1.0052(12) 0.1641(13) 0.134(8) Uani 0.40 1 d P
F13' F 0.624(4) 0.293(3) 0.114(3) 0.183(16) Uani 0.30 1 d P
F14' F 0.505(4) 0.3909(17) 0.110(3) 0.17(3) Uani 0.30 1 d P
F15' F 0.523(3) 0.2594(18) 0.134(2) 0.190(18) Uani 0.50 1 d P
N1 N 0.9179(10) 0.6685(5) -0.0321(5) 0.095(3) Uani 1 1 d .
N2 N 0.8256(9) 0.6797(7) -0.0537(6) 0.090(3) Uani 1 1 d .
N3 N 0.8117(7) 0.5642(6) 0.0260(5) 0.076(3) Uani 1 1 d .
N4 N 0.8230(8) 0.4491(6) 0.1106(5) 0.086(3) Uani 1 1 d .
N5 N 0.9530(8) 0.4001(7) 0.1666(6) 0.099(3) Uani 1 1 d .
N6 N 0.5337(7) 0.6239(5) 0.1404(5) 0.084(3) Uani 1 1 d .
N7 N 0.4564(7) 0.6689(6) 0.0976(5) 0.085(3) Uani 1 1 d .
N8 N 0.5576(6) 0.7561(5) 0.0629(4) 0.071(2) Uani 1 1 d .
N9 N 0.6789(7) 0.8280(5) 0.0407(5) 0.075(2) Uani 1 1 d .
N10 N 0.8190(7) 0.7819(6) 0.0812(5) 0.080(3) Uani 1 1 d .
N11 N 0.9838(7) 0.8350(5) 0.4097(6) 0.086(3) Uani 1 1 d .
N12 N 1.0544(7) 0.8771(6) 0.3603(6) 0.087(3) Uani 1 1 d .
N13 N 0.9506(7) 0.9022(4) 0.2817(4) 0.070(2) Uani 1 1 d .
N14 N 0.8263(7) 0.9140(5) 0.2238(5) 0.075(3) Uani 1 1 d .
N15 N 0.6898(9) 0.8656(6) 0.2754(6) 0.098(3) Uani 1 1 d .
N16 N 0.5858(8) 1.0155(5) 0.3463(5) 0.083(3) Uani 1 1 d .
N17 N 0.6820(8) 1.0395(5) 0.3328(5) 0.083(3) Uani 1 1 d .
N18 N 0.6903(7) 0.9656(5) 0.4482(5) 0.071(2) Uani 1 1 d .
N19 N 0.6673(7) 0.8868(5) 0.5612(5) 0.073(2) Uani 1 1 d .
N20 N 0.5374(7) 0.8300(5) 0.6088(6) 0.081(3) Uani 1 1 d .
B1 B 0.954(2) 0.8584(15) 0.6830(12) 0.148(10) Uani 1 1 d .
B2 B 0.8748(19) 0.1072(10) 0.0009(11) 0.122(6) Uani 1 1 d .
B3 B 0.388(3) 0.950(2) 0.1493(11) 0.174(16) Uani 1 1 d .
B4 B 0.5346(17) 0.3137(14) 0.1499(12) 0.101(5) Uani 1 1 d .
C1 C 0.9560(14) 0.7307(10) -0.0651(8) 0.120(6) Uani 1 1 d .
C2 C 0.8968(17) 0.7797(9) -0.1106(7) 0.116(7) Uani 1 1 d .
H2 H 0.9102 0.8266 -0.1429 0.123 Uiso 1 1 calc R
C3 C 0.8133(16) 0.7489(10) -0.1013(8) 0.129(6) Uani 1 1 d .
C4 C 0.7689(10) 0.6217(7) -0.0217(6) 0.078(3) Uani 1 1 d .
C5 C 0.6783(11) 0.6188(8) -0.0382(6) 0.098(4) Uani 1 1 d .
H5 H 0.6473 0.6586 -0.0732 0.118 Uiso 1 1 calc R
C6 C 0.6356(9) 0.5543(10) -0.0004(8) 0.115(5) Uani 1 1 d .
H6 H 0.5745 0.5521 -0.0112 0.128 Uiso 1 1 calc R
C7 C 0.6766(10) 0.4929(7) 0.0522(6) 0.097(4) Uani 1 1 d .
H7 H 0.6470 0.4499 0.0785 0.116 Uiso 1 1 calc R
C8 C 0.7655(10) 0.5044(7) 0.0598(6) 0.073(3) Uani 1 1 d .
C9 C 0.8063(10) 0.3803(8) 0.1587(7) 0.099(4) Uani 1 1 d .
H9 H 0.7497 0.3581 0.1654 0.119 Uiso 1 1 calc R
C10 C 0.8850(12) 0.3494(7) 0.1951(7) 0.105(4) Uani 1 1 d .
H10 H 0.8921 0.3032 0.2320 0.126 Uiso 1 1 calc R
C11 C 0.9186(10) 0.4614(7) 0.1142(6) 0.086(4) Uani 1 1 d .
C12 C 0.7204(11) 0.7841(8) -0.1381(7) 0.116(6) Uani 1 1 d .
H12A H 0.7245 0.7613 -0.1727 0.129 Uiso 1 1 calc R
H12B H 0.7197 0.8374 -0.1614 0.129 Uiso 1 1 calc R
H12C H 0.6581 0.7758 -0.1034 0.129 Uiso 1 1 calc R
C13 C 1.0574(12) 0.7398(8) -0.0568(7) 0.112(8) Uani 1 1 d .
H13A H 1.1078 0.6955 -0.0584 0.128 Uiso 1 1 calc R
H13B H 1.0499 0.7463 -0.0120 0.128 Uiso 1 1 calc R
H13C H 1.0798 0.7833 -0.0948 0.128 Uiso 1 1 calc R
C14 C 1.0544(9) 0.3835(7) 0.1911(6) 0.110(4) Uani 1 1 d D
H14A H 1.0791 0.3294 0.2070 0.132 Uiso 1 1 calc R
H14B H 1.1055 0.4074 0.1517 0.132 Uiso 1 1 calc R
C15 C 1.0413(10) 0.4121(8) 0.2500(7) 0.112(5) Uani 1 1 d D
H15A H 0.9927 0.3869 0.2906 0.126 Uiso 1 1 calc R
H15B H 1.0155 0.4661 0.2350 0.126 Uiso 1 1 calc R
C16 C 1.1512(12) 0.3945(10) 0.2701(8) 0.119(7) Uani 1 1 d D
H16A H 1.1718 0.3401 0.2887 0.132 Uiso 1 1 calc R
H16B H 1.2000 0.4134 0.2268 0.132 Uiso 1 1 calc R
C17 C 1.1603(14) 0.4250(10) 0.3205(10) 0.105(8) Uani 1 1 d D
H17A H 1.1084 0.4076 0.3624 0.126 Uiso 1 1 calc R
H17B H 1.1402 0.4794 0.3006 0.126 Uiso 1 1 calc R
C18 C 1.2621(11) 0.4105(10) 0.3468(10) 0.114(8) Uani 1 1 d D
H18A H 1.2814 0.3568 0.3713 0.129 Uiso 1 1 calc R
H18B H 1.3165 0.4263 0.3063 0.129 Uiso 1 1 calc R
C19 C 1.2524(19) 0.4525(14) 0.3963(14) 0.120(13) Uani 1 1 d D
C20 C 1.3423(14) 0.4339(12) 0.4266(11) 0.119(8) Uani 1 1 d D
C21 C 0.4990(11) 0.5585(9) 0.1748(7) 0.103(4) Uani 1 1 d .
C22 C 0.4099(11) 0.5586(8) 0.1535(7) 0.111(5) Uani 1 1 d .
H22 H 0.3738 0.5185 0.1701 0.134 Uiso 1 1 calc R
C23 C 0.3845(10) 0.6278(8) 0.1039(8) 0.098(4) Uani 1 1 d .
C24 C 0.4694(9) 0.7428(7) 0.0571(6) 0.081(3) Uani 1 1 d .
C25 C 0.4043(9) 0.7965(8) 0.0150(6) 0.091(4) Uani 1 1 d .
H25 H 0.3437 0.7866 0.0100 0.109 Uiso 1 1 calc R
C26 C 0.4336(9) 0.8645(8) -0.0188(6) 0.099(4) Uani 1 1 d .
H26 H 0.3894 0.9019 -0.0469 0.118 Uiso 1 1 calc R
C27 C 0.5200(9) 0.8838(6) -0.0160(6) 0.087(4) Uani 1 1 d .
H27 H 0.5364 0.9319 -0.0410 0.104 Uiso 1 1 calc R
C28 C 0.5822(9) 0.8265(7) 0.0268(6) 0.076(3) Uani 1 1 d .
C29 C 0.7381(10) 0.8850(7) 0.0133(6) 0.088(4) Uani 1 1 d .
H29 H 0.7201 0.9343 -0.0166 0.106 Uiso 1 1 calc R
C30 C 0.8240(10) 0.8553(8) 0.0381(7) 0.096(4) Uani 1 1 d .
H30 H 0.8795 0.8799 0.0282 0.116 Uiso 1 1 calc R
C31 C 0.7298(9) 0.7636(6) 0.0834(5) 0.069(3) Uani 1 1 d .
C32 C 0.5569(10) 0.4936(7) 0.2304(7) 0.110(5) Uani 1 1 d .
H32A H 0.6184 0.5082 0.2320 0.125 Uiso 1 1 calc R
H32B H 0.5754 0.4491 0.2172 0.125 Uiso 1 1 calc R
H32C H 0.5130 0.4832 0.2764 0.125 Uiso 1 1 calc R
C33 C 0.2958(9) 0.6555(7) 0.0675(7) 0.127(5) Uani 1 1 d .
H33A H 0.2508 0.6958 0.0821 0.130 Uiso 1 1 calc R
H33B H 0.2587 0.6150 0.0795 0.130 Uiso 1 1 calc R
H33C H 0.3196 0.6739 0.0170 0.130 Uiso 1 1 calc R
C34 C 0.9006(8) 0.7297(7) 0.1184(6) 0.101(4) Uani 1 1 d D
H34A H 0.9668 0.7358 0.0868 0.121 Uiso 1 1 calc R
H34B H 0.8908 0.6783 0.1299 0.121 Uiso 1 1 calc R
C35 C 0.9033(10) 0.7409(8) 0.1842(6) 0.112(5) Uani 1 1 d D
H35A H 0.8385 0.7322 0.2170 0.126 Uiso 1 1 calc R
H35B H 0.9103 0.7928 0.1733 0.126 Uiso 1 1 calc R
C36 C 0.9961(13) 0.6854(11) 0.2211(10) 0.113(9) Uiso 1 1 d D
H36A H 1.0179 0.6422 0.2051 0.125 Uiso 1 1 calc R
H36B H 1.0544 0.7114 0.2078 0.125 Uiso 1 1 calc R
C37 C 0.9616(15) 0.6587(17) 0.3022(12) 0.126(15) Uani 1 1 d D
C38 C 1.0464(19) 0.6329(18) 0.3399(13) 0.127(15) Uiso 1 1 d D
C39 C 0.9803(19) 0.6104(18) 0.4131(16) 0.133(15) Uiso 1 1 d D
C40 C 1.045(3) 0.6209(19) 0.4517(13) 0.129(18) Uiso 1 1 d D
C41 C 1.0158(12) 0.8085(7) 0.4712(7) 0.099(4) Uani 1 1 d .
C42 C 1.1065(11) 0.8378(8) 0.4619(8) 0.114(5) Uani 1 1 d .
H42 H 1.1423 0.8308 0.4972 0.137 Uiso 1 1 calc R
C43 C 1.1299(10) 0.8768(8) 0.3935(8) 0.097(4) Uani 1 1 d .
C44 C 1.0426(9) 0.9092(6) 0.2879(7) 0.082(3) Uani 1 1 d .
C45 C 1.1106(10) 0.9428(7) 0.2299(7) 0.107(4) Uani 1 1 d .
H45 H 1.1733 0.9500 0.2343 0.129 Uiso 1 1 calc R
C46 C 1.0831(10) 0.9653(7) 0.1653(7) 0.103(4) Uani 1 1 d .
H46 H 1.1309 0.9848 0.1249 0.124 Uiso 1 1 calc R
C47 C 0.9887(10) 0.9609(7) 0.1563(7) 0.098(4) Uani 1 1 d .
H47 H 0.9701 0.9789 0.1118 0.118 Uiso 1 1 calc R
C48 C 0.9245(10) 0.9284(7) 0.2168(7) 0.084(3) Uani 1 1 d .
C49 C 0.7691(11) 0.9342(7) 0.1710(7) 0.101(4) Uani 1 1 d .
H49 H 0.7862 0.9621 0.1230 0.121 Uiso 1 1 calc R
C50 C 0.6848(10) 0.9046(8) 0.2042(8) 0.100(4) Uani 1 1 d .
H50 H 0.6298 0.9094 0.1829 0.120 Uiso 1 1 calc R
C51 C 0.7796(9) 0.8717(6) 0.2882(6) 0.072(3) Uani 1 1 d .
C52 C 0.9608(10) 0.7595(7) 0.5368(6) 0.117(5) Uani 1 1 d .
H52A H 0.9642 0.7724 0.5765 0.125 Uiso 1 1 calc R
H52B H 0.9923 0.7077 0.5439 0.125 Uiso 1 1 calc R
H52C H 0.8897 0.7664 0.5330 0.125 Uiso 1 1 calc R
C53 C 1.2172(11) 0.9238(8) 0.3536(8) 0.119(6) Uani 1 1 d .
H53A H 1.2561 0.9222 0.3869 0.124 Uiso 1 1 calc R
H53B H 1.1876 0.9752 0.3302 0.124 Uiso 1 1 calc R
H53C H 1.2621 0.9031 0.3189 0.124 Uiso 1 1 calc R
C54 C 0.6111(9) 0.8230(7) 0.3276(7) 0.104(4) Uani 1 1 d D
H54A H 0.5431 0.8528 0.3211 0.125 Uiso 1 1 calc R
H54B H 0.6196 0.8155 0.3752 0.125 Uiso 1 1 calc R
C55 C 0.6164(10) 0.7479(9) 0.3219(8) 0.114(6) Uani 1 1 d D
H55A H 0.6844 0.7178 0.3279 0.122 Uiso 1 1 calc R
H55B H 0.6056 0.7549 0.2751 0.122 Uiso 1 1 calc R
C56 C 0.5306(18) 0.7050(11) 0.3812(9) 0.124(12) Uani 1 1 d D
C57 C 0.500(3) 0.6515(17) 0.3609(18) 0.13(2) Uiso 1 1 d D
C58 C 0.423(2) 0.6913(16) 0.3133(14) 0.123(13) Uiso 1 1 d D
C59 C 0.308(2) 0.7003(16) 0.3266(14) 0.128(13) Uiso 1 1 d D
C60 C 0.2817(19) 0.7264(15) 0.2534(14) 0.133(13) Uiso 1 1 d D
C61 C 0.5543(11) 1.0456(7) 0.2862(8) 0.095(4) Uani 1 1 d .
C62 C 0.6236(13) 1.0881(7) 0.2345(7) 0.108(5) Uani 1 1 d .
H62 H 0.6162 1.1141 0.1873 0.130 Uiso 1 1 calc R
C63 C 0.7027(12) 1.0863(7) 0.2624(7) 0.100(4) Uani 1 1 d .
C64 C 0.7390(9) 1.0116(6) 0.3881(7) 0.078(3) Uani 1 1 d .
C65 C 0.8276(9) 1.0301(6) 0.3885(7) 0.090(4) Uani 1 1 d .
H65 H 0.8623 1.0620 0.3474 0.107 Uiso 1 1 calc R
C66 C 0.8648(9) 1.0020(7) 0.4487(8) 0.096(4) Uani 1 1 d .
H66 H 0.9236 1.0177 0.4495 0.116 Uiso 1 1 calc R
C67 C 0.8204(10) 0.9507(7) 0.5100(8) 0.100(4) Uani 1 1 d .
H67 H 0.8507 0.9287 0.5504 0.120 Uiso 1 1 calc R
C68 C 0.7284(9) 0.9337(6) 0.5081(6) 0.071(3) Uani 1 1 d .
C69 C 0.6784(10) 0.8406(7) 0.6308(7) 0.092(4) Uani 1 1 d .
H69 H 0.7321 0.8361 0.6530 0.111 Uiso 1 1 calc R
C70 C 0.6017(11) 0.8055(7) 0.6584(7) 0.101(4) Uani 1 1 d .
H70 H 0.5909 0.7698 0.7038 0.121 Uiso 1 1 calc R
C71 C 0.5793(10) 0.8782(6) 0.5499(6) 0.077(3) Uani 1 1 d .
C72 C 0.4526(11) 1.0331(7) 0.2786(6) 0.118(5) Uani 1 1 d .
H72A H 0.4642 0.9885 0.2663 0.132 Uiso 1 1 calc R
H72B H 0.4245 1.0760 0.2418 0.132 Uiso 1 1 calc R
H72C H 0.4048 1.0270 0.3228 0.132 Uiso 1 1 calc R
C73 C 0.7970(11) 1.1209(7) 0.2303(6) 0.120(5) Uani 1 1 d .
H73A H 0.7859 1.1625 0.1874 0.125 Uiso 1 1 calc R
H73B H 0.8539 1.0838 0.2194 0.125 Uiso 1 1 calc R
H73C H 0.8122 1.1387 0.2633 0.125 Uiso 1 1 calc R
C74 C 0.4398(9) 0.8050(6) 0.6225(6) 0.099(4) Uani 1 1 d D
H74A H 0.3926 0.8455 0.5953 0.118 Uiso 1 1 calc R
H74B H 0.4097 0.7941 0.6726 0.118 Uiso 1 1 calc R
C75 C 0.4516(9) 0.7362(6) 0.6036(7) 0.110(4) Uani 1 1 d D
H75A H 0.4977 0.6951 0.6314 0.132 Uiso 1 1 calc R
H75B H 0.4822 0.7466 0.5536 0.132 Uiso 1 1 calc R
C76 C 0.3454(10) 0.7122(8) 0.6182(8) 0.118(6) Uani 1 1 d D
H76A H 0.3188 0.6972 0.6690 0.125 Uiso 1 1 calc R
H76B H 0.2976 0.7557 0.5949 0.125 Uiso 1 1 calc R
C77 C 0.3486(11) 0.6483(8) 0.5932(8) 0.112(6) Uani 1 1 d D
H77A H 0.3749 0.6655 0.5424 0.123 Uiso 1 1 calc R
H77B H 0.4007 0.6073 0.6148 0.123 Uiso 1 1 calc R
C78 C 0.2561(13) 0.6141(11) 0.6040(10) 0.126(11) Uani 1 1 d D
H78A H 0.2058 0.6512 0.5769 0.132 Uiso 1 1 calc R
H78B H 0.2242 0.5991 0.6540 0.132 Uiso 1 1 calc R
C79 C 0.2889(16) 0.5424(13) 0.5792(12) 0.125(16) Uani 1 1 d D
C80 C 0.1884(17) 0.5215(16) 0.6014(13) 0.124(12) Uiso 1 1 d D

loop_
_atom_site_aniso_label
_atom_site_aniso_U_11
_atom_site_aniso_U_22
_atom_site_aniso_U_33
_atom_site_aniso_U_23
_atom_site_aniso_U_13
_atom_site_aniso_U_12
Pd1 0.0898(7) 0.0989(7) 0.0721(6) -0.0385(5) 0.0010(5) -0.0397(6)
Pd2 0.0690(6) 0.0818(6) 0.0752(6) -0.0274(5) -0.0111(5) -0.0106(5)
Pd3 0.0715(6) 0.0845(6) 0.0775(6) -0.0368(5) -0.0195(5) -0.0025(5)
Pd4 0.0831(6) 0.0649(6) 0.0839(6) -0.0258(5) -0.0347(5) -0.0089(5)
Cl1 0.102(2) 0.161(3) 0.123(3) -0.072(2) -0.004(2) -0.064(2)
Cl2 0.096(2) 0.098(2) 0.112(2) -0.027(2) -0.0362(19) 0.0070(19)
Cl3 0.108(3) 0.116(3) 0.093(2) -0.032(2) -0.0053(19) -0.021(2)
Cl4 0.084(2) 0.101(2) 0.139(3) -0.049(2) -0.046(2) -0.0118(18)
F1 0.266(14) 0.142(19) 0.174(10) -0.060(11) 0.015(9) -0.186(15)
F2 0.202(13) 0.175(11) 0.11(2) -0.007(14) -0.123(13) 0.026(10)
F3 0.236(11) 0.286(13) 0.116(7) 0.024(8) -0.076(7) -0.154(10)
F4 0.219(11) 0.356(15) 0.136(7) -0.049(8) -0.023(7) -0.192(11)
F5 0.151(8) 0.216(10) 0.142(7) -0.076(7) -0.026(6) -0.040(7)
F6 0.073(6) 0.135(8) 0.404(17) -0.012(8) -0.097(8) -0.011(5)
F7 0.168(8) 0.136(7) 0.156(7) -0.041(6) -0.015(6) -0.065(6)
F8 0.207(10) 0.144(8) 0.158(8) 0.027(7) -0.032(7) -0.025(7)
F9 0.086(8) 0.186(15) 0.126(11) -0.012(11) -0.078(8) -0.016(9)
F10 0.19(2) 0.17(2) 0.193(14) -0.113(16) 0.021(13) -0.16(2)
F11 0.102(6) 0.184(8) 0.153(7) 0.002(6) -0.045(5) -0.033(6)
F12 0.234(10) 0.194(10) 0.121(8) -0.041(7) -0.020(7) -0.055(8)
F13 0.21(3) 0.20(2) 0.11(2) -0.09(2) 0.00(2) 0.04(2)
F14 0.124(18) 0.19(2) 0.201(18) 0.095(19) -0.032(13) -0.068(19)
F15 0.11(2) 0.11(2) 0.140(18) 0.028(17) -0.052(15) -0.064(18)
F16 0.153(15) 0.228(13) 0.162(16) -0.016(12) -0.109(16) -0.079(12)
F9' 0.119(16) 0.129(19) 0.15(2) -0.071(17) -0.009(13) 0.004(13)
F13' 0.14(3) 0.18(4) 0.17(4) -0.07(3) 0.04(3) 0.01(3)
F14' 0.20(5) 0.034(14) 0.30(7) 0.02(2) -0.21(5) -0.01(2)
F15' 0.15(3) 0.15(2) 0.34(5) -0.16(3) -0.08(3) 0.00(2)
N1 0.137(10) 0.087(8) 0.065(6) -0.025(6) 0.009(6) -0.056(7)
N2 0.100(9) 0.103(9) 0.075(7) -0.041(7) -0.002(6) -0.029(8)
N3 0.085(7) 0.074(7) 0.073(7) -0.026(6) -0.008(5) -0.025(6)
N4 0.090(8) 0.088(7) 0.084(7) -0.032(6) 0.016(6) -0.051(7)
N5 0.104(9) 0.113(9) 0.092(8) -0.039(7) -0.022(7) -0.032(8)
N6 0.085(7) 0.068(6) 0.081(7) -0.015(5) -0.010(6) -0.005(6)
N7 0.076(7) 0.086(7) 0.093(7) -0.022(6) -0.008(6) -0.033(6)
N8 0.057(6) 0.094(7) 0.064(6) -0.027(5) -0.013(4) -0.015(5)
N9 0.066(6) 0.073(6) 0.082(7) -0.022(5) -0.018(5) -0.010(6)
N10 0.082(7) 0.088(7) 0.082(7) -0.034(6) -0.025(6) -0.013(6)
N11 0.079(7) 0.099(8) 0.083(7) -0.039(6) -0.028(6) 0.005(6)
N12 0.067(7) 0.121(8) 0.083(8) -0.041(7) -0.024(6) -0.011(6)
N13 0.076(6) 0.077(6) 0.071(6) -0.037(5) -0.022(5) -0.009(5)
N14 0.068(6) 0.091(7) 0.077(7) -0.028(6) -0.036(6) -0.008(5)
N15 0.099(9) 0.087(8) 0.113(9) -0.048(7) -0.029(8) 0.010(7)
N16 0.097(8) 0.065(6) 0.088(7) -0.012(5) -0.045(6) -0.010(5)
N17 0.115(8) 0.066(6) 0.074(7) -0.022(6) -0.025(6) -0.024(6)
N18 0.096(7) 0.056(5) 0.068(6) -0.015(5) -0.044(6) -0.002(5)
N19 0.085(7) 0.069(6) 0.071(7) -0.022(5) -0.033(6) -0.006(5)
N20 0.081(7) 0.069(6) 0.088(8) -0.016(6) -0.017(6) -0.018(6)
B1 0.20(3) 0.16(2) 0.099(16) 0.034(14) -0.090(17) -0.12(2)
B2 0.17(2) 0.072(12) 0.109(16) -0.014(12) -0.017(15) -0.035(14)
B3 0.16(3) 0.18(4) 0.058(13) -0.058(18) 0.039(16) -0.24(3)
B4 0.085(15) 0.108(16) 0.098(15) -0.031(15) 0.002(13) -0.025(14)
C1 0.199(18) 0.120(13) 0.056(9) -0.031(9) 0.016(10) -0.092(14)
C2 0.15(2) 0.099(12) 0.055(10) -0.018(9) 0.014(11) -0.077(15)
C3 0.12(2) 0.091(12) 0.068(11) -0.020(9) 0.003(12) -0.046(14)
C4 0.094(10) 0.085(9) 0.058(8) -0.030(7) 0.005(7) -0.031(8)
C5 0.100(11) 0.115(11) 0.073(9) -0.026(8) -0.030(8) -0.002(9)
C6 0.081(10) 0.181(16) 0.114(12) -0.076(12) 0.011(9) -0.065(11)
C7 0.081(9) 0.096(10) 0.082(9) 0.013(8) -0.024(7) -0.021(8)
C8 0.088(10) 0.072(8) 0.051(7) -0.012(6) -0.022(7) -0.001(7)
C9 0.091(10) 0.109(11) 0.112(11) -0.033(9) -0.028(8) -0.036(9)
C10 0.135(12) 0.083(9) 0.098(10) -0.024(8) -0.016(9) -0.038(10)
C11 0.083(9) 0.109(10) 0.084(9) -0.055(8) 0.006(7) -0.036(8)
C12 0.174(16) 0.116(12) 0.090(11) 0.002(9) 0.006(10) -0.014(11)
C13 0.143(19) 0.109(17) 0.130(13) -0.091(12) 0.059(12) -0.104(16)
C14 0.111(11) 0.134(12) 0.094(10) -0.042(9) -0.039(8) -0.010(9)
C15 0.126(12) 0.128(12) 0.107(11) -0.027(10) -0.033(9) -0.025(10)
C16 0.176(17) 0.23(2) 0.149(15) -0.129(14) -0.063(12) 0.015(14)
C17 0.13(2) 0.174(19) 0.12(2) -0.109(17) -0.007(19) -0.035(17)
C18 0.089(12) 0.174(17) 0.21(2) -0.001(15) -0.065(13) -0.012(12)
C19 0.21(3) 0.13(3) 0.19(3) -0.10(2) -0.06(2) 0.01(2)
C20 0.148(16) 0.23(2) 0.197(19) -0.108(16) -0.031(14) 0.022(15)
C21 0.102(11) 0.111(12) 0.091(10) -0.038(9) 0.001(8) -0.021(10)
C22 0.110(12) 0.107(12) 0.107(11) -0.019(9) 0.005(9) -0.053(10)
C23 0.082(10) 0.112(11) 0.118(11) -0.048(9) -0.011(8) -0.041(9)
C24 0.072(9) 0.086(9) 0.086(9) -0.020(7) -0.015(7) -0.028(8)
C25 0.074(9) 0.100(10) 0.096(10) -0.021(8) -0.017(7) -0.031(8)
C26 0.082(10) 0.115(11) 0.099(10) -0.035(9) -0.032(8) -0.003(8)
C27 0.087(9) 0.075(8) 0.092(9) -0.011(7) -0.040(7) -0.008(7)
C28 0.078(9) 0.092(9) 0.072(8) -0.043(7) -0.001(7) -0.025(8)
C29 0.095(10) 0.082(9) 0.076(8) -0.013(7) 0.002(7) -0.035(8)
C30 0.075(9) 0.113(12) 0.105(10) -0.037(9) -0.009(8) -0.029(9)
C31 0.069(8) 0.079(8) 0.065(7) -0.020(6) -0.012(6) -0.027(7)
C32 0.124(12) 0.110(11) 0.123(11) 0.001(9) 0.005(9) -0.058(10)
C33 0.088(10) 0.136(12) 0.145(12) -0.007(10) -0.031(9) -0.052(9)
C34 0.062(8) 0.141(12) 0.110(10) -0.061(9) -0.027(7) 0.006(8)
C35 0.127(11) 0.142(12) 0.107(10) -0.055(9) -0.069(9) 0.027(9)
C37 0.14(2) 0.12(4) 0.11(3) -0.05(3) -0.07(2) 0.07(2)
C41 0.128(12) 0.089(9) 0.086(11) -0.031(8) -0.054(9) 0.009(9)
C42 0.113(12) 0.140(13) 0.105(12) -0.059(10) -0.059(10) 0.019(10)
C43 0.087(10) 0.133(12) 0.101(11) -0.066(10) -0.028(9) -0.019(9)
C44 0.076(9) 0.089(9) 0.078(9) -0.026(7) -0.018(7) -0.012(7)
C45 0.100(10) 0.151(12) 0.082(9) -0.031(9) -0.007(8) -0.065(9)
C46 0.095(10) 0.143(12) 0.070(9) -0.027(8) -0.002(7) -0.045(9)
C47 0.095(10) 0.122(11) 0.076(9) -0.017(8) -0.024(8) -0.031(8)
C48 0.103(11) 0.088(9) 0.079(9) -0.043(8) -0.035(8) -0.004(8)
C49 0.099(11) 0.112(11) 0.103(10) -0.051(9) -0.039(9) 0.008(9)
C50 0.098(11) 0.112(11) 0.105(11) -0.044(9) -0.050(9) 0.000(9)
C51 0.057(7) 0.092(9) 0.091(9) -0.056(7) -0.014(7) -0.014(6)
C52 0.147(12) 0.118(11) 0.069(9) -0.003(8) -0.046(8) -0.012(9)
C53 0.160(14) 0.178(15) 0.171(15) -0.091(12) -0.069(12) -0.043(13)
C54 0.072(9) 0.113(11) 0.106(10) -0.020(9) -0.025(8) 0.005(8)
C55 0.116(12) 0.138(14) 0.106(17) -0.079(13) -0.010(11) -0.018(11)
C56 0.18(3) 0.11(2) 0.150(16) -0.067(15) 0.080(18) -0.10(2)
C61 0.120(12) 0.073(9) 0.104(11) -0.036(8) -0.052(10) 0.002(8)
C62 0.158(14) 0.079(9) 0.085(11) -0.018(8) -0.062(11) 0.008(9)
C63 0.167(14) 0.066(8) 0.066(9) -0.009(7) -0.031(9) -0.032(9)
C64 0.086(9) 0.061(8) 0.088(10) -0.026(7) -0.033(8) 0.003(7)
C65 0.073(9) 0.086(9) 0.098(10) -0.012(8) -0.026(8) -0.014(7)
C66 0.072(9) 0.091(10) 0.119(11) -0.025(9) -0.015(8) -0.022(8)
C67 0.091(10) 0.093(10) 0.132(12) -0.051(9) -0.059(9) 0.018(8)
C68 0.076(8) 0.054(7) 0.077(8) -0.010(6) -0.025(7) -0.006(6)
C69 0.100(10) 0.090(9) 0.086(10) -0.017(8) -0.040(8) -0.013(8)
C70 0.093(10) 0.092(10) 0.103(11) -0.024(8) -0.017(9) -0.006(8)
C71 0.091(9) 0.061(7) 0.084(9) -0.025(7) -0.039(7) 0.000(7)
C72 0.174(14) 0.116(11) 0.120(11) -0.035(9) -0.087(10) -0.013(10)
C73 0.207(16) 0.086(9) 0.084(9) 0.005(8) -0.022(10) -0.063(11)
C74 0.118(11) 0.076(9) 0.101(10) -0.024(7) -0.021(8) -0.024(8)
C75 0.109(11) 0.092(10) 0.127(11) -0.032(9) -0.021(8) -0.024(8)
C76 0.138(13) 0.131(13) 0.156(14) -0.040(11) -0.021(10) -0.062(11)
C77 0.159(15) 0.137(14) 0.157(15) -0.030(12) -0.027(12) -0.050(12)
C78 0.21(2) 0.19(3) 0.22(2) -0.05(2) -0.049(16) -0.10(2)
C79 0.17(3) 0.16(3) 0.19(3) -0.10(2) -0.05(2) -0.07(3)

loop_
_atom_type_symbol
_atom_type_description
_atom_type_scat_dispersion_real
_atom_type_scat_dispersion_imag
_atom_type_scat_source
C C 0.0033 0.0016 'International Tables Vol C Tables 4.2.6.8 and 6.1.1.4'
H H 0.0000 0.0000 'International Tables Vol C Tables 4.2.6.8 and 6.1.1.4'
B B 0.0013 0.0007 'International Tables Vol C Tables 4.2.6.8 and 6.1.1.4'
N N 0.0061 0.0033 'International Tables Vol C Tables 4.2.6.8 and 6.1.1.4'
F F 0.0171 0.0103 'International Tables Vol C Tables 4.2.6.8 and 6.1.1.4'
Cl Cl 0.1484 0.1585 'International Tables Vol C Tables 4.2.6.8 and 6.1.1.4'
Pd Pd -0.9988 1.0072 'International Tables Vol C Tables 4.2.6.8 and 6.1.1.4'

loop_
_geom_angle_atom_site_label_1
_geom_angle_atom_site_label_2
_geom_angle_atom_site_label_3
_geom_angle
C11 Pd1 N3 81.8(5)
C11 Pd1 N1 158.0(5)
N3 Pd1 N1 76.1(4)
C11 Pd1 Cl1 98.5(4)
N3 Pd1 Cl1 179.6(3)
N1 Pd1 Cl1 103.5(3)
N8 Pd2 C31 80.9(4)
N8 Pd2 N6 77.8(4)
C31 Pd2 N6 158.6(4)
N8 Pd2 Cl2 178.9(3)
C31 Pd2 Cl2 99.9(3)
N6 Pd2 Cl2 101.5(3)
C51 Pd3 N13 80.0(4)
C51 Pd3 N11 158.3(5)
N13 Pd3 N11 78.3(4)
C51 Pd3 Cl3 99.8(4)
N13 Pd3 Cl3 179.6(2)
N11 Pd3 Cl3 101.9(3)
N18 Pd4 C71 79.9(4)
N18 Pd4 N16 78.7(4)
C71 Pd4 N16 158.6(5)
N18 Pd4 Cl4 179.2(3)
C71 Pd4 Cl4 99.6(4)
N16 Pd4 Cl4 101.8(3)
B3 F9 F9' 42(3)
B3 F9 F10 62(2)
F9' F9 F10 102.1(11)
B3 F10 F9 37.8(11)
B4 F13 F15 51.3(15)
B4 F13 F14' 58(2)
F15 F13 F14' 92.6(19)
F14' F14 B4 85(5)
F14' F14 F13' 141(5)
B4 F14 F13' 60(2)
F15' F15 B4 68(3)
F15' F15 F13 118(4)
B4 F15 F13 50.0(17)
B4 F16 F13' 52.4(18)
B3 F9' F9 38(2)
B4 F13' F14 52.3(19)
B4 F13' F15' 52(2)
F14 F13' F15' 81(3)
B4 F13' F16 52.4(19)
F14 F13' F16 89(2)
F15' F13' F16 88(2)
F14 F14' B4 57(3)
F14 F14' F13 105(4)
B4 F14' F13 48.1(18)
F15 F15' B4 68(3)
F15 F15' F13' 120(5)
B4 F15' F13' 54(2)
C1 N1 N2 107.5(13)
C1 N1 Pd1 141.3(13)
N2 N1 Pd1 111.0(8)
C3 N2 C4 136.1(15)
C3 N2 N1 106.9(12)
C4 N2 N1 117.0(12)
C4 N3 C8 119.1(10)
C4 N3 Pd1 122.5(8)
C8 N3 Pd1 118.4(9)
C9 N4 C11 108.6(11)
C9 N4 C8 132.2(11)
C11 N4 C8 119.1(10)
C11 N5 C10 111.4(11)
C11 N5 C14 126.6(11)
C10 N5 C14 121.9(13)
C21 N6 N7 102.8(10)
C21 N6 Pd2 145.2(10)
N7 N6 Pd2 111.9(7)
C23 N7 C24 132.4(12)
C23 N7 N6 111.2(10)
C24 N7 N6 116.3(9)
C24 N8 C28 118.6(10)
C24 N8 Pd2 122.8(8)
C28 N8 Pd2 118.5(7)
C31 N9 C29 110.5(9)
C31 N9 C28 118.9(9)
C29 N9 C28 130.4(11)
C31 N10 C30 110.8(9)
C31 N10 C34 124.0(10)
C30 N10 C34 125.1(11)
C41 N11 N12 107.1(10)
C41 N11 Pd3 143.0(10)
N12 N11 Pd3 109.7(7)
C43 N12 N11 108.8(10)
C43 N12 C44 131.7(12)
N11 N12 C44 119.4(9)
C44 N13 C48 119.6(10)
C44 N13 Pd3 121.6(8)
C48 N13 Pd3 118.3(8)
C51 N14 C49 112.9(10)
C51 N14 C48 119.1(10)
C49 N14 C48 127.9(12)
C51 N15 C50 109.0(11)
C51 N15 C54 126.0(12)
C50 N15 C54 124.9(12)
C61 N16 N17 104.9(10)
C61 N16 Pd4 144.9(10)
N17 N16 Pd4 110.0(7)
C63 N17 C64 132.1(12)
C63 N17 N16 109.5(10)
C64 N17 N16 118.3(10)
C68 N18 C64 122.9(10)
C68 N18 Pd4 116.3(8)
C64 N18 Pd4 120.8(7)
C71 N19 C68 120.2(10)
C71 N19 C69 107.7(10)
C68 N19 C69 132.1(10)
C71 N20 C70 109.0(10)
C71 N20 C74 127.3(11)
C70 N20 C74 123.7(11)
F3 B1 F4 118.1(16)
F3 B1 F1 115(2)
F4 B1 F1 118(2)
F3 B1 F2 105(3)
F4 B1 F2 102(2)
F1 B1 F2 92.9(14)
F6 B2 F8 116.0(17)
F6 B2 F7 114.9(17)
F8 B2 F7 107.7(17)
F6 B2 F5 113.1(18)
F8 B2 F5 102.8(16)
F7 B2 F5 100.7(15)
F9 B3 F9' 100(5)
F9 B3 F12 143.3(18)
F9' B3 F12 93.0(18)
F9 B3 F11 110.0(18)
F9' B3 F11 112.1(16)
F12 B3 F11 96(2)
F9 B3 F10 80.1(16)
F9' B3 F10 159(2)
F12 B3 F10 76(2)
F11 B3 F10 87(3)
F14 B4 F13 111(3)
F14 B4 F15' 102(3)
F13 B4 F15' 123(3)
F14 B4 F15 128(2)
F13 B4 F15 79(2)
F15' B4 F15 44(2)
F14 B4 F13' 68(2)
F13 B4 F13' 161(4)
F15' B4 F13' 74(3)
F15 B4 F13' 117(4)
F14 B4 F16 115(2)
F13 B4 F16 89(2)
F15' B4 F16 117(3)
F15 B4 F16 117(2)
F13' B4 F16 75(3)
F14 B4 F14' 38(3)
F13 B4 F14' 74(3)
F15' B4 F14' 123(3)
F15 B4 F14' 118(3)
F13' B4 F14' 104(4)
F16 B4 F14' 117(2)
N1 C1 C2 109.9(15)
N1 C1 C13 123.3(18)
C2 C1 C13 126.6(16)
C1 C2 C3 107.3(14)
C1 C2 H2 126.3
C3 C2 H2 126.3
N2 C3 C2 108.2(17)
N2 C3 C12 124.0(17)
C2 C3 C12 127.8(17)
N3 C4 N2 113.4(12)
N3 C4 C5 119.8(11)
N2 C4 C5 126.7(14)
C6 C5 C4 117.2(12)
C6 C5 H5 121.4
C4 C5 H5 121.4
C5 C6 C7 125.0(12)
C5 C6 H6 117.5
C7 C6 H6 117.5
C8 C7 C6 109.9(11)
C8 C7 H7 125.0
C6 C7 H7 125.0
N3 C8 C7 129.0(11)
N3 C8 N4 110.2(11)
C7 C8 N4 120.8(11)
C10 C9 N4 109.0(11)
C10 C9 H9 125.5
N4 C9 H9 125.5
C9 C10 N5 106.1(12)
C9 C10 H10 126.9
N5 C10 H10 126.9
N5 C11 N4 104.8(10)
N5 C11 Pd1 144.7(10)
N4 C11 Pd1 110.3(10)
C3 C12 H12A 109.5
C3 C12 H12B 109.5
H12A C12 H12B 109.5
C3 C12 H12C 109.5
H12A C12 H12C 109.5
H12B C12 H12C 109.5
C1 C13 H13A 109.5
C1 C13 H13B 109.5
H13A C13 H13B 109.5
C1 C13 H13C 109.5
H13A C13 H13C 109.5
H13B C13 H13C 109.5
C15 C14 N5 110.2(10)
C15 C14 H14A 109.6
N5 C14 H14A 109.6
C15 C14 H14B 109.6
N5 C14 H14B 109.6
H14A C14 H14B 108.1
C14 C15 C16 106.4(11)
C14 C15 H15A 110.4
C16 C15 H15A 110.4
C14 C15 H15B 110.4
C16 C15 H15B 110.4
H15A C15 H15B 108.6
C17 C16 C15 116.6(14)
C17 C16 H16A 108.2
C15 C16 H16A 108.2
C17 C16 H16B 108.1
C15 C16 H16B 108.2
H16A C16 H16B 107.3
C16 C17 C18 122.3(16)
C16 C17 H17A 106.7
C18 C17 H17A 106.7
C16 C17 H17B 106.7
C18 C17 H17B 106.7
H17A C17 H17B 106.6
C19 C18 C17 111.6(15)
C19 C18 H18A 109.3
C17 C18 H18A 109.3
C19 C18 H18B 109.3
C17 C18 H18B 109.3
H18A C18 H18B 108.0
C20 C19 C18 112.3(19)
N6 C21 C22 111.8(13)
N6 C21 C32 120.5(13)
C22 C21 C32 127.6(14)
C23 C22 C21 108.1(12)
C23 C22 H22 125.9
C21 C22 H22 125.9
N7 C23 C22 105.8(11)
N7 C23 C33 125.8(13)
C22 C23 C33 128.3(13)
N8 C24 C25 122.3(10)
N8 C24 N7 111.0(11)
C25 C24 N7 126.7(11)
C26 C25 C24 115.5(11)
C26 C25 H25 122.2
C24 C25 H25 122.2
C27 C26 C25 126.7(12)
C27 C26 H26 116.6
C25 C26 H26 116.6
C26 C27 C28 114.3(11)
C26 C27 H27 122.8
C28 C27 H27 122.8
N8 C28 C27 122.4(10)
N8 C28 N9 109.0(10)
C27 C28 N9 128.5(11)
C30 C29 N9 105.9(11)
C30 C29 H29 127.1
N9 C29 H29 127.1
C29 C30 N10 108.7(11)
C29 C30 H30 125.7
N10 C30 H30 125.7
N10 C31 N9 104.1(8)
N10 C31 Pd2 143.5(9)
N9 C31 Pd2 112.5(8)
C21 C32 H32A 109.5
C21 C32 H32B 109.5
H32A C32 H32B 109.5
C21 C32 H32C 109.5
H32A C32 H32C 109.5
H32B C32 H32C 109.5
C23 C33 H33A 109.5
C23 C33 H33B 109.5
H33A C33 H33B 109.5
C23 C33 H33C 109.5
H33A C33 H33C 109.5
H33B C33 H33C 109.5
N10 C34 C35 113.4(10)
N10 C34 H34A 108.9
C35 C34 H34A 108.9
N10 C34 H34B 108.9
C35 C34 H34B 108.9
H34A C34 H34B 107.7
C34 C35 C36 111.7(12)
C34 C35 H35A 109.3
C36 C35 H35A 109.3
C34 C35 H35B 109.3
C36 C35 H35B 109.3
H35A C35 H35B 107.9
C37 C36 C35 109.7(14)
C37 C36 H36A 109.7
C35 C36 H36A 109.7
C37 C36 H36B 109.7
C35 C36 H36B 109.7
H36A C36 H36B 108.2
C38 C37 C36 113(2)
C37 C38 C39 95(2)
C40 C39 C38 99.0(15)
N11 C41 C42 108.6(12)
N11 C41 C52 123.1(13)
C42 C41 C52 128.3(13)
C43 C42 C41 106.9(12)
C43 C42 H42 126.5
C41 C42 H42 126.5
C42 C43 N12 108.3(12)
C42 C43 C53 129.6(13)
N12 C43 C53 121.7(13)
N13 C44 C45 121.2(11)
N13 C44 N12 110.2(10)
C45 C44 N12 128.5(12)
C46 C45 C44 117.1(11)
C46 C45 H45 121.4
C44 C45 H45 121.4
C45 C46 C47 123.7(11)
C45 C46 H46 118.2
C47 C46 H46 118.2
C48 C47 C46 115.4(12)
C48 C47 H47 122.3
C46 C47 H47 122.3
N13 C48 C47 122.8(11)
N13 C48 N14 109.1(11)
C47 C48 N14 128.1(11)
C50 C49 N14 104.2(12)
C50 C49 H49 127.9
N14 C49 H49 127.9
C49 C50 N15 110.2(12)
C49 C50 H50 124.9
N15 C50 H50 124.9
N15 C51 N14 103.7(10)
N15 C51 Pd3 143.1(10)
N14 C51 Pd3 113.1(8)
C41 C52 H52A 109.5
C41 C52 H52B 109.5
H52A C52 H52B 109.5
C41 C52 H52C 109.5
H52A C52 H52C 109.5
H52B C52 H52C 109.5
C43 C53 H53A 109.5
C43 C53 H53B 109.5
H53A C53 H53B 109.5
C43 C53 H53C 109.5
H53A C53 H53C 109.5
H53B C53 H53C 109.5
N15 C54 C55 113.3(11)
N15 C54 H54A 108.9
C55 C54 H54A 108.9
N15 C54 H54B 108.9
C55 C54 H54B 108.9
H54A C54 H54B 107.7
C54 C55 C56 110.1(13)
C54 C55 H55A 109.6
C56 C55 H55A 109.7
C54 C55 H55B 109.6
C56 C55 H55B 109.6
H55A C55 H55B 108.2
C57 C56 C55 112(2)
C56 C57 C58 110(3)
C57 C58 C59 132(3)
C58 C59 C60 104(2)
N16 C61 C62 111.1(12)
N16 C61 C72 121.0(14)
C62 C61 C72 127.9(14)
C63 C62 C61 109.8(12)
C63 C62 H62 125.1
C61 C62 H62 125.1
C62 C63 N17 104.7(12)
C62 C63 C73 131.5(14)
N17 C63 C73 123.7(13)
N18 C64 C65 119.4(11)
N18 C64 N17 112.1(10)
C65 C64 N17 128.2(12)
C66 C65 C64 118.9(12)
C66 C65 H65 120.6
C64 C65 H65 120.6
C65 C66 C67 123.1(12)
C65 C66 H66 118.4
C67 C66 H66 118.4
C66 C67 C68 116.4(11)
C66 C67 H67 121.8
C68 C67 H67 121.8
N18 C68 N19 112.4(10)
N18 C68 C67 119.0(10)
N19 C68 C67 128.6(11)
C70 C69 N19 107.9(11)
C70 C69 H69 126.0
N19 C69 H69 126.0
C69 C70 N20 108.0(12)
C69 C70 H70 126.0
N20 C70 H70 126.0
N20 C71 N19 107.3(10)
N20 C71 Pd4 141.5(10)
N19 C71 Pd4 111.2(9)
C61 C72 H72A 109.5
C61 C72 H72B 109.5
H72A C72 H72B 109.5
C61 C72 H72C 109.5
H72A C72 H72C 109.5
H72B C72 H72C 109.5
C63 C73 H73A 109.5
C63 C73 H73B 109.5
H73A C73 H73B 109.5
C63 C73 H73C 109.5
H73A C73 H73C 109.5
H73B C73 H73C 109.5
N20 C74 C75 112.5(10)
N20 C74 H74A 109.1
C75 C74 H74A 109.1
N20 C74 H74B 109.1
C75 C74 H74B 109.1
H74A C74 H74B 107.8
C74 C75 C76 110.7(10)
C74 C75 H75A 109.5
C76 C75 H75A 109.5
C74 C75 H75B 109.5
C76 C75 H75B 109.5
H75A C75 H75B 108.1
C77 C76 C75 114.1(12)
C77 C76 H76A 108.7
C75 C76 H76A 108.7
C77 C76 H76B 108.7
C75 C76 H76B 108.7
H76A C76 H76B 107.6
C78 C77 C76 123.4(14)
C78 C77 H77A 106.5
C76 C77 H77A 106.5
C78 C77 H77B 106.5
C76 C77 H77B 106.5
H77A C77 H77B 106.5
C77 C78 C79 110.4(14)
C77 C78 H78A 109.6
C79 C78 H78A 109.6
C77 C78 H78B 109.6
C79 C78 H78B 109.6
H78A C78 H78B 108.1
C80 C79 C78 95.7(18)

loop_
_geom_bond_atom_site_label_1
_geom_bond_atom_site_label_2
_geom_bond_distance
Pd1 C11 1.949(13)
Pd1 N3 1.955(9)
Pd1 N1 2.128(10)
Pd1 Cl1 2.285(3)
Pd2 N8 1.946(8)
Pd2 C31 1.960(9)
Pd2 N6 2.040(9)
Pd2 Cl2 2.262(3)
Pd3 C51 1.935(10)
Pd3 N13 1.954(8)
Pd3 N11 2.107(9)
Pd3 Cl3 2.275(3)
Pd4 N18 1.976(8)
Pd4 C71 1.992(11)
Pd4 N16 2.100(9)
Pd4 Cl4 2.277(3)
F1 B1 1.28(2)
F2 B1 1.36(3)
F3 B1 1.217(18)
F4 B1 1.279(17)
F5 B2 1.41(2)
F6 B2 1.24(2)
F7 B2 1.382(18)
F8 B2 1.345(18)
F9 B3 1.09(2)
F9 F9' 1.75(3)
F9 F10 1.75(2)
F10 B3 1.57(3)
F11 B3 1.48(3)
F12 B3 1.42(3)
F13 B4 1.24(2)
F13 F15 1.59(3)
F13 F14' 1.60(6)
F14 F14' 0.87(6)
F14 B4 1.20(2)
F14 F13' 1.41(4)
F15 F15' 0.96(4)
F15 B4 1.27(3)
F16 B4 1.31(2)
F16 F13' 1.60(4)
F9' B3 1.19(4)
F13' B4 1.31(4)
F13' F15' 1.56(5)
F14' B4 1.42(4)
F15' B4 1.27(4)
N1 C1 1.301(14)
N1 N2 1.379(12)
N2 C3 1.327(16)
N2 C4 1.379(13)
N3 C4 1.298(13)
N3 C8 1.324(12)
N4 C9 1.358(13)
N4 C11 1.405(12)
N4 C8 1.415(12)
N5 C11 1.342(13)
N5 C10 1.381(13)
N5 C14 1.507(13)
N6 C21 1.335(14)
N6 N7 1.441(11)
N7 C23 1.363(12)
N7 C24 1.386(12)
N8 C24 1.332(11)
N8 C28 1.364(12)
N9 C31 1.363(11)
N9 C29 1.388(11)
N9 C28 1.426(12)
N10 C31 1.332(11)
N10 C30 1.370(13)
N10 C34 1.459(12)
N11 C41 1.321(12)
N11 N12 1.372(11)
N12 C43 1.371(13)
N12 C44 1.421(13)
N13 C44 1.335(11)
N13 C48 1.348(12)
N14 C51 1.357(12)
N14 C49 1.381(12)
N14 C48 1.393(13)
N15 C51 1.356(12)
N15 C50 1.385(14)
N15 C54 1.469(13)
N16 C61 1.290(13)
N16 N17 1.423(10)
N17 C63 1.389(13)
N17 C64 1.404(12)
N18 C68 1.330(11)
N18 C64 1.343(12)
N19 C71 1.338(12)
N19 C68 1.368(11)
N19 C69 1.396(12)
N20 C71 1.311(12)
N20 C70 1.386(13)
N20 C74 1.450(12)
C1 C2 1.326(19)
C1 C13 1.493(18)
C2 C3 1.352(19)
C2 H2 0.9300
C3 C12 1.517(19)
C4 C5 1.380(14)
C5 C6 1.378(15)
C5 H5 0.9300
C6 C7 1.378(16)
C6 H6 0.9300
C7 C8 1.340(14)
C7 H7 0.9300
C9 C10 1.349(14)
C9 H9 0.9300
C10 H10 0.9300
C12 H12A 0.9600
C12 H12B 0.9600
C12 H12C 0.9600
C13 H13A 0.9600
C13 H13B 0.9600
C13 H13C 0.9600
C14 C15 1.478(12)
C14 H14A 0.9700
C14 H14B 0.9700
C15 C16 1.574(13)
C15 H15A 0.9700
C15 H15B 0.9700
C16 C17 1.425(13)
C16 H16A 0.9700
C16 H16B 0.9700
C17 C18 1.539(14)
C17 H17A 0.9700
C17 H17B 0.9700
C18 C19 1.498(16)
C18 H18A 0.9700
C18 H18B 0.9700
C19 C20 1.421(16)
C21 C22 1.391(15)
C21 C32 1.545(16)
C22 C23 1.368(16)
C22 H22 0.9300
C23 C33 1.465(15)
C24 C25 1.367(14)
C25 C26 1.344(14)
C25 H25 0.9300
C26 C27 1.340(13)
C26 H26 0.9300
C27 C28 1.377(13)
C27 H27 0.9300
C29 C30 1.305(13)
C29 H29 0.9300
C30 H30 0.9300
C32 H32A 0.9600
C32 H32B 0.9600
C32 H32C 0.9600
C33 H33A 0.9600
C33 H33B 0.9600
C33 H33C 0.9600
C34 C35 1.469(11)
C34 H34A 0.9700
C34 H34B 0.9700
C35 C36 1.586(15)
C35 H35A 0.9700
C35 H35B 0.9700
C36 C37 1.533(16)
C36 H36A 0.9700
C36 H36B 0.9700
C37 C38 1.435(17)
C38 C39 1.508(18)
C39 C40 1.421(18)
C41 C42 1.423(16)
C41 C52 1.467(15)
C42 C43 1.319(15)
C42 H42 0.9300
C43 C53 1.544(16)
C44 C45 1.360(13)
C45 C46 1.359(13)
C45 H45 0.9300
C46 C47 1.370(13)
C46 H46 0.9300
C47 C48 1.353(14)
C47 H47 0.9300
C49 C50 1.318(14)
C49 H49 0.9300
C50 H50 0.9300
C52 H52A 0.9600
C52 H52B 0.9600
C52 H52C 0.9600
C53 H53A 0.9600
C53 H53B 0.9600
C53 H53C 0.9600
C54 C55 1.493(12)
C54 H54A 0.9700
C54 H54B 0.9700
C55 C56 1.589(14)
C55 H55A 0.9700
C55 H55B 0.9700
C56 C57 1.443(18)
C57 C58 1.478(18)
C58 C59 1.492(17)
C59 C60 1.509(17)
C61 C62 1.381(15)
C61 C72 1.518(15)
C62 C63 1.333(15)
C62 H62 0.9300
C63 C73 1.479(15)
C64 C65 1.345(13)
C65 C66 1.329(14)
C65 H65 0.9300
C66 C67 1.380(15)
C66 H66 0.9300
C67 C68 1.385(13)
C67 H67 0.9300
C69 C70 1.276(13)
C69 H69 0.9300
C70 H70 0.9300
C72 H72A 0.9600
C72 H72B 0.9600
C72 H72C 0.9600
C73 H73A 0.9600
C73 H73B 0.9600
C73 H73C 0.9600
C74 C75 1.494(11)
C74 H74A 0.9700
C74 H74B 0.9700
C75 C76 1.548(12)
C75 H75A 0.9700
C75 H75B 0.9700
C76 C77 1.507(13)
C76 H76A 0.9700
C76 H76B 0.9700
C77 C78 1.496(13)
C77 H77A 0.9700
C77 H77B 0.9700
C78 C79 1.589(17)
C78 H78A 0.9700
C78 H78B 0.9700
C79 C80 1.432(17)

loop_
_geom_torsion_atom_site_label_1
_geom_torsion_atom_site_label_2
_geom_torsion_atom_site_label_3
_geom_torsion_atom_site_label_4
_geom_torsion
F9' F9 F10 B3 -14.5(19)
B4 F13 F15 F15' -6(4)
F14' F13 F15 F15' 39(5)
F14' F13 F15 B4 45(2)
F10 F9 F9' B3 19.2(19)
F14' F14 F13' B4 28(7)
F14' F14 F13' F15' 76(8)
B4 F14 F13' F15' 48(2)
F14' F14 F13' F16 -13(8)
B4 F14 F13' F16 -40.3(17)
B4 F16 F13' F14 40.2(19)
B4 F16 F13' F15' -40(2)
F13' F14 F14' B4 -24(6)
B4 F14 F14' F13 2(3)
F13' F14 F14' F13 -21(8)
B4 F13 F14' F14 -3(4)
F15 F13 F14' F14 -43(4)
F15 F13 F14' B4 -40.3(18)
F13 F15 F15' B4 5(3)
B4 F15 F15' F13' 14(4)
F13 F15 F15' F13' 19(6)
B4 F13' F15' F15 -16(5)
F14 F13' F15' F15 -64(5)
F16 F13' F15' F15 25(5)
F14 F13' F15' B4 -49(2)
F16 F13' F15' B4 41.0(19)
C11 Pd1 N1 C1 174.1(14)
N3 Pd1 N1 C1 173.5(15)
Cl1 Pd1 N1 C1 -6.3(15)
C11 Pd1 N1 N2 0.6(15)
N3 Pd1 N1 N2 0.0(7)
Cl1 Pd1 N1 N2 -179.8(6)
C1 N1 N2 C3 1.8(13)
Pd1 N1 N2 C3 177.6(8)
C1 N1 N2 C4 -176.2(10)
Pd1 N1 N2 C4 -0.5(11)
C11 Pd1 N3 C4 -179.2(10)
N1 Pd1 N3 C4 0.5(9)
Cl1 Pd1 N3 C4 27(38)
C11 Pd1 N3 C8 -1.2(8)
N1 Pd1 N3 C8 178.6(9)
Cl1 Pd1 N3 C8 -155(72)
N8 Pd2 N6 C21 179.7(15)
C31 Pd2 N6 C21 176.0(14)
Cl2 Pd2 N6 C21 -1.1(15)
N8 Pd2 N6 N7 2.0(7)
C31 Pd2 N6 N7 -1.7(15)
Cl2 Pd2 N6 N7 -178.8(6)
C21 N6 N7 C23 -4.5(13)
Pd2 N6 N7 C23 174.2(8)
C21 N6 N7 C24 177.4(10)
Pd2 N6 N7 C24 -3.9(11)
C31 Pd2 N8 C24 178.7(9)
N6 Pd2 N8 C24 0.1(8)
Cl2 Pd2 N8 C24 -48(15)
C31 Pd2 N8 C28 -4.0(8)
N6 Pd2 N8 C28 177.4(8)
Cl2 Pd2 N8 C28 129(15)
C51 Pd3 N11 C41 176.6(13)
N13 Pd3 N11 C41 175.8(14)
Cl3 Pd3 N11 C41 -4.5(14)
C51 Pd3 N11 N12 3.4(14)
N13 Pd3 N11 N12 2.6(7)
Cl3 Pd3 N11 N12 -177.7(6)
C41 N11 N12 C43 -0.9(12)
Pd3 N11 N12 C43 174.8(8)
C41 N11 N12 C44 176.4(10)
Pd3 N11 N12 C44 -7.9(12)
C51 Pd3 N13 C44 -176.6(9)
N11 Pd3 N13 C44 3.1(8)
Cl3 Pd3 N13 C44 -115(45)
C51 Pd3 N13 C48 -5.0(8)
N11 Pd3 N13 C48 174.7(8)
Cl3 Pd3 N13 C48 56(46)
N18 Pd4 N16 C61 174.2(15)
C71 Pd4 N16 C61 172.4(13)
Cl4 Pd4 N16 C61 -5.1(15)
N18 Pd4 N16 N17 0.7(6)
C71 Pd4 N16 N17 -1.1(14)
Cl4 Pd4 N16 N17 -178.6(6)
C61 N16 N17 C63 1.5(12)
Pd4 N16 N17 C63 177.6(7)
C61 N16 N17 C64 -176.1(10)
Pd4 N16 N17 C64 0.0(11)
C71 Pd4 N18 C68 -1.8(8)
N16 Pd4 N18 C68 178.9(8)
Cl4 Pd4 N18 C68 -52(20)
C71 Pd4 N18 C64 177.8(8)
N16 Pd4 N18 C64 -1.6(8)
Cl4 Pd4 N18 C64 127(19)
F10 F9 B3 F9' -159(2)
F9' F9 B3 F12 109(7)
F10 F9 B3 F12 -50(6)
F9' F9 B3 F11 -118(3)
F10 F9 B3 F11 83(3)
F9' F9 B3 F10 159(2)
F9 F9' B3 F12 -146(2)
F9 F9' B3 F11 116(3)
F9 F9' B3 F10 -88(10)
F9 F10 B3 F9' 92(10)
F9 F10 B3 F12 152(2)
F9 F10 B3 F11 -110.9(16)
F14' F14 B4 F13 -3(4)
F13' F14 B4 F13 160(4)
F14' F14 B4 F15' 130(4)
F13' F14 B4 F15' -67(3)
F14' F14 B4 F15 89(5)
F13' F14 B4 F15 -108(5)
F14' F14 B4 F13' -163(5)
F14' F14 B4 F16 -103(4)
F13' F14 B4 F16 60(3)
F13' F14 B4 F14' 163(5)
F15 F13 B4 F14 126(3)
F14' F13 B4 F14 2(3)
F15 F13 B4 F15' 5(3)
F14' F13 B4 F15' -119(3)
F14' F13 B4 F15 -124(2)
F15 F13 B4 F13' -150(12)
F14' F13 B4 F13' 86(11)
F15 F13 B4 F16 -117.3(19)
F14' F13 B4 F16 119(2)
F15 F13 B4 F14' 124(2)
F15 F15' B4 F14 -132(3)
F13' F15' B4 F14 63(3)
F15 F15' B4 F13 -7(4)
F13' F15' B4 F13 -172(4)
F13' F15' B4 F15 -165(5)
F15 F15' B4 F13' 165(5)
F15 F15' B4 F16 101(3)
F13' F15' B4 F16 -64(3)
F15 F15' B4 F14' -98(5)
F13' F15' B4 F14' 97(4)
F15' F15 B4 F14 66(5)
F13 F15 B4 F14 -108(4)
F15' F15 B4 F13 174(4)
F13 F15 B4 F15' -174(4)
F15' F15 B4 F13' -16(5)
F13 F15 B4 F13' 170(4)
F15' F15 B4 F16 -102(4)
F13 F15 B4 F16 83(3)
F15' F15 B4 F14' 110(5)
F13 F15 B4 F14' -64(4)
F15' F13' B4 F14 -110(3)
F16 F13' B4 F14 125(2)
F14 F13' B4 F13 -91(11)
F15' F13' B4 F13 158(11)
F16 F13' B4 F13 34(11)
F14 F13' B4 F15' 110(3)
F16 F13' B4 F15' -124(3)
F14 F13' B4 F15 122(3)
F15' F13' B4 F15 12(4)
F16 F13' B4 F15 -113(3)
F14 F13' B4 F16 -125(2)
F15' F13' B4 F16 124(3)
F14 F13' B4 F14' -11(3)
F15' F13' B4 F14' -121(3)
F16 F13' B4 F14' 115(3)
F13' F16 B4 F14 -57(3)
F13' F16 B4 F13 -170(4)
F13' F16 B4 F15' 63(3)
F13' F16 B4 F15 113(4)
F13' F16 B4 F14' -99(4)
F13 F14' B4 F14 -177(4)
F14 F14' B4 F13 177(4)
F14 F14' B4 F15' -64(5)
F13 F14' B4 F15' 119(4)
F14 F14' B4 F15 -116(4)
F13 F14' B4 F15 67(3)
F14 F14' B4 F13' 16(5)
F13 F14' B4 F13' -161(4)
F14 F14' B4 F16 97(4)
F13 F14' B4 F16 -80(3)
N2 N1 C1 C2 -4.3(16)
Pd1 N1 C1 C2 -178.0(10)
N2 N1 C1 C13 -178.3(11)
Pd1 N1 C1 C13 8(2)
N1 C1 C2 C3 5.2(19)
C13 C1 C2 C3 178.8(13)
C4 N2 C3 C2 178.8(13)
N1 N2 C3 C2 1.3(15)
C4 N2 C3 C12 -2(2)
N1 N2 C3 C12 -179.3(13)
C1 C2 C3 N2 -3.9(18)
C1 C2 C3 C12 176.8(14)
C8 N3 C4 N2 -179.0(9)
Pd1 N3 C4 N2 -1.0(14)
C8 N3 C4 C5 -2.2(17)
Pd1 N3 C4 C5 175.9(8)
C3 N2 C4 N3 -176.4(13)
N1 N2 C4 N3 0.9(14)
C3 N2 C4 C5 7(2)
N1 N2 C4 C5 -175.7(11)
N3 C4 C5 C6 2.1(18)
N2 C4 C5 C6 178.5(11)
C4 C5 C6 C7 0(2)
C5 C6 C7 C8 -2(2)
C4 N3 C8 C7 0.1(19)
Pd1 N3 C8 C7 -178.0(11)
C4 N3 C8 N4 -178.5(9)
Pd1 N3 C8 N4 3.4(12)
C6 C7 C8 N3 1.7(19)
C6 C7 C8 N4 -179.8(10)
C9 N4 C8 N3 178.0(11)
C11 N4 C8 N3 -4.7(14)
C9 N4 C8 C7 -0.8(19)
C11 N4 C8 C7 176.5(11)
C11 N4 C9 C10 2.6(14)
C8 N4 C9 C10 -179.9(11)
N4 C9 C10 N5 -1.9(15)
C11 N5 C10 C9 0.4(15)
C14 N5 C10 C9 -176.7(11)
C10 N5 C11 N4 1.1(13)
C14 N5 C11 N4 178.1(10)
C10 N5 C11 Pd1 174.7(12)
C14 N5 C11 Pd1 -8(2)
C9 N4 C11 N5 -2.3(12)
C8 N4 C11 N5 179.9(9)
C9 N4 C11 Pd1 -178.3(8)
C8 N4 C11 Pd1 3.8(12)
N3 Pd1 C11 N5 -174.8(16)
N1 Pd1 C11 N5 -175.4(12)
Cl1 Pd1 C11 N5 5.0(16)
N3 Pd1 C11 N4 -1.4(7)
N1 Pd1 C11 N4 -2.0(16)
Cl1 Pd1 C11 N4 178.4(7)
C11 N5 C14 C15 92.2(14)
C10 N5 C14 C15 -91.2(14)
N5 C14 C15 C16 -178.2(11)
C14 C15 C16 C17 172.9(15)
C15 C16 C17 C18 178.2(15)
C16 C17 C18 C19 176.7(19)
C17 C18 C19 C20 174(2)
N7 N6 C21 C22 3.3(14)
Pd2 N6 C21 C22 -174.5(10)
N7 N6 C21 C32 -177.1(11)
Pd2 N6 C21 C32 5(2)
N6 C21 C22 C23 -1.2(17)
C32 C21 C22 C23 179.3(12)
C24 N7 C23 C22 -178.5(12)
N6 N7 C23 C22 3.8(14)
C24 N7 C23 C33 -2(2)
N6 N7 C23 C33 -179.5(11)
C21 C22 C23 N7 -1.7(16)
C21 C22 C23 C33 -178.3(13)
C28 N8 C24 C25 1.5(17)
Pd2 N8 C24 C25 178.8(9)
C28 N8 C24 N7 -179.5(9)
Pd2 N8 C24 N7 -2.2(13)
C23 N7 C24 N8 -173.7(11)
N6 N7 C24 N8 3.9(14)
C23 N7 C24 C25 5(2)
N6 N7 C24 C25 -177.2(11)
N8 C24 C25 C26 -1.8(18)
N7 C24 C25 C26 179.5(11)
C24 C25 C26 C27 1(2)
C25 C26 C27 C28 -0.5(19)
C24 N8 C28 C27 -0.7(16)
Pd2 N8 C28 C27 -178.1(8)
C24 N8 C28 N9 179.9(9)
Pd2 N8 C28 N9 2.5(11)
C26 C27 C28 N8 0.2(17)
C26 C27 C28 N9 179.4(10)
C31 N9 C28 N8 1.4(13)
C29 N9 C28 N8 176.1(10)
C31 N9 C28 C27 -177.9(11)
C29 N9 C28 C27 -3.2(18)
C31 N9 C29 C30 0.9(13)
C28 N9 C29 C30 -174.1(11)
N9 C29 C30 N10 -1.2(14)
C31 N10 C30 C29 1.0(14)
C34 N10 C30 C29 179.5(10)
C30 N10 C31 N9 -0.4(12)
C34 N10 C31 N9 -178.9(9)
C30 N10 C31 Pd2 179.4(11)
C34 N10 C31 Pd2 0.9(19)
C29 N9 C31 N10 -0.3(12)
C28 N9 C31 N10 175.4(8)
C29 N9 C31 Pd2 179.8(7)
C28 N9 C31 Pd2 -4.5(12)
N8 Pd2 C31 N10 -175.4(13)
N6 Pd2 C31 N10 -171.8(10)
Cl2 Pd2 C31 N10 5.4(13)
N8 Pd2 C31 N9 4.4(7)
N6 Pd2 C31 N9 8.0(16)
Cl2 Pd2 C31 N9 -174.8(7)
C31 N10 C34 C35 -101.8(13)
C30 N10 C34 C35 80.0(14)
N10 C34 C35 C36 -177.5(12)
C34 C35 C36 C37 -142.4(19)
C35 C36 C37 C38 -158(2)
C36 C37 C38 C39 -178(3)
C37 C38 C39 C40 -152(3)
N12 N11 C41 C42 3.1(13)
Pd3 N11 C41 C42 -170.2(10)
N12 N11 C41 C52 -178.9(11)
Pd3 N11 C41 C52 8(2)
N11 C41 C42 C43 -4.3(16)
C52 C41 C42 C43 177.9(13)
C41 C42 C43 N12 3.7(16)
C41 C42 C43 C53 176.9(13)
N11 N12 C43 C42 -1.8(15)
C44 N12 C43 C42 -178.7(12)
N11 N12 C43 C53 -175.7(11)
C44 N12 C43 C53 7(2)
C48 N13 C44 C45 0.4(16)
Pd3 N13 C44 C45 171.9(9)
C48 N13 C44 N12 -179.3(9)
Pd3 N13 C44 N12 -7.7(12)
C43 N12 C44 N13 -173.2(11)
N11 N12 C44 N13 10.2(14)
C43 N12 C44 C45 7(2)
N11 N12 C44 C45 -169.4(12)
N13 C44 C45 C46 -3.2(19)
N12 C44 C45 C46 176.3(12)
C44 C45 C46 C47 5(2)
C45 C46 C47 C48 -3(2)
C44 N13 C48 C47 1.3(17)
Pd3 N13 C48 C47 -170.5(9)
C44 N13 C48 N14 179.4(9)
Pd3 N13 C48 N14 7.5(11)
C46 C47 C48 N13 0.1(18)
C46 C47 C48 N14 -177.6(11)
C51 N14 C48 N13 -6.8(13)
C49 N14 C48 N13 177.3(10)
C51 N14 C48 C47 171.1(12)
C49 N14 C48 C47 -4.8(19)
C51 N14 C49 C50 1.1(14)
C48 N14 C49 C50 177.2(10)
N14 C49 C50 N15 -1.4(14)
C51 N15 C50 C49 1.2(14)
C54 N15 C50 C49 -177.4(11)
C50 N15 C51 N14 -0.5(12)
C54 N15 C51 N14 178.1(10)
C50 N15 C51 Pd3 179.5(11)
C54 N15 C51 Pd3 -2(2)
C49 N14 C51 N15 -0.4(12)
C48 N14 C51 N15 -176.9(9)
C49 N14 C51 Pd3 179.6(7)
C48 N14 C51 Pd3 3.1(12)
N13 Pd3 C51 N15 -179.1(14)
N11 Pd3 C51 N15 -179.9(10)
Cl3 Pd3 C51 N15 1.2(14)
N13 Pd3 C51 N14 0.9(7)
N11 Pd3 C51 N14 0.1(16)
Cl3 Pd3 C51 N14 -178.7(7)
C51 N15 C54 C55 -100.8(14)
C50 N15 C54 C55 77.6(15)
N15 C54 C55 C56 178.7(13)
C54 C55 C56 C57 154(2)
C55 C56 C57 C58 -81(3)
C56 C57 C58 C59 -100(4)
C57 C58 C59 C60 -164(3)
N17 N16 C61 C62 -0.5(13)
Pd4 N16 C61 C62 -174.1(10)
N17 N16 C61 C72 -179.9(10)
Pd4 N16 C61 C72 6(2)
N16 C61 C62 C63 -0.7(16)
C72 C61 C62 C63 178.7(12)
C61 C62 C63 N17 1.6(15)
C61 C62 C63 C73 179.0(13)
C64 N17 C63 C62 175.2(11)
N16 N17 C63 C62 -1.9(13)
C64 N17 C63 C73 -2(2)
N16 N17 C63 C73 -179.6(11)
C68 N18 C64 C65 -3.6(16)
Pd4 N18 C64 C65 176.9(8)
C68 N18 C64 N17 -178.5(9)
Pd4 N18 C64 N17 2.0(12)
C63 N17 C64 N18 -178.1(11)
N16 N17 C64 N18 -1.2(13)
C63 N17 C64 C65 8(2)
N16 N17 C64 C65 -175.5(11)
N18 C64 C65 C66 0.2(18)
N17 C64 C65 C66 174.1(11)
C64 C65 C66 C67 4(2)
C65 C66 C67 C68 -5.2(19)
C64 N18 C68 N19 -177.5(9)
Pd4 N18 C68 N19 2.0(11)
C64 N18 C68 C67 2.6(15)
Pd4 N18 C68 C67 -177.9(8)
C71 N19 C68 N18 -1.1(14)
C69 N19 C68 N18 177.6(11)
C71 N19 C68 C67 178.8(11)
C69 N19 C68 C67 -2.5(19)
C66 C67 C68 N18 1.7(16)
C66 C67 C68 N19 -178.2(11)
C71 N19 C69 C70 1.2(13)
C68 N19 C69 C70 -177.5(11)
N19 C69 C70 N20 -2.2(14)
C71 N20 C70 C69 2.4(14)
C74 N20 C70 C69 -177.2(10)
C70 N20 C71 N19 -1.6(13)
C74 N20 C71 N19 178.0(9)
C70 N20 C71 Pd4 177.8(10)
C74 N20 C71 Pd4 -3(2)
C68 N19 C71 N20 179.3(9)
C69 N19 C71 N20 0.3(12)
C68 N19 C71 Pd4 -0.4(12)
C69 N19 C71 Pd4 -179.3(7)
N18 Pd4 C71 N20 -178.3(14)
N16 Pd4 C71 N20 -176.5(10)
Cl4 Pd4 C71 N20 1.0(14)
N18 Pd4 C71 N19 1.1(7)
N16 Pd4 C71 N19 2.9(16)
Cl4 Pd4 C71 N19 -179.5(7)
C71 N20 C74 C75 90.4(13)
C70 N20 C74 C75 -90.1(13)
N20 C74 C75 C76 -179.3(10)
C74 C75 C76 C77 173.7(12)
C75 C76 C77 C78 177.7(14)
C76 C77 C78 C79 -173.6(17)
C77 C78 C79 C80 175.7(18)
